data_7001312
loop_
_publ_author_name
'Fenton, Hazel'
'Tidmarsh, Ian S.'
'Ward, Michael D.'

_publ_section_title
;
 Homonuclear and heteronuclear complexes of a four-armed octadentate
 ligand: synthetic control based on matching ligand denticity with
 metal ion coordination preferences
;
_journal_issue 21
_journal_name_full 'Dalton Transactions'
_journal_page_first 4199
_journal_page_last 4207
_journal_paper_doi 10.1039/b901891c
_journal_year 2009
_chemical_formula_sum 'C108 H104 B6 Cd4 F26 N36'
_chemical_formula_weight 2914.73
_chemical_name_systematic
;
?
;
_space_group_IT_number 2
_symmetry_cell_setting triclinic
_symmetry_space_group_name_Hall '-P 1'
_symmetry_space_group_name_H-M 'P -1'
_atom_sites_solution_hydrogens geom
_atom_sites_solution_primary direct
_atom_sites_solution_secondary difmap
_audit_creation_method SHELXL-97
_cell_angle_alpha 95.870(6)
_cell_angle_beta 106.613(5)
_cell_angle_gamma 91.114(5)
_cell_formula_units_Z 1
_cell_length_a 13.4883(14)
_cell_length_b 13.9814(15)
_cell_length_c 16.7171(18)
_cell_measurement_reflns_used 9837
_cell_measurement_temperature 120(2)
_cell_measurement_theta_max 27.56
_cell_measurement_theta_min 2.22
_cell_volume 3001.2(6)
_computing_cell_refinement 'Bruker SMART'
_computing_data_collection 'Bruker SMART'
_computing_data_reduction 'Bruker SAINT'
_computing_molecular_graphics 'Bruker SHELXTL'
_computing_publication_material 'Bruker SHELXTL'
_computing_structure_refinement 'Bruker SHELXTL'
_computing_structure_solution 'Bruker SHELXTL'
_diffrn_ambient_temperature 120(2)
_diffrn_measured_fraction_theta_full 0.925
_diffrn_measured_fraction_theta_max 0.925
_diffrn_measurement_device_type 'CCD area detector'
_diffrn_measurement_method 'phi and omega scans'
_diffrn_radiation_monochromator graphite
_diffrn_radiation_source 'sealed tube'
_diffrn_radiation_type MoK\a
_diffrn_radiation_wavelength 0.71073
_diffrn_reflns_av_R_equivalents 0.0308
_diffrn_reflns_av_sigmaI/netI 0.0336
_diffrn_reflns_limit_h_max 17
_diffrn_reflns_limit_h_min -17
_diffrn_reflns_limit_k_max 18
_diffrn_reflns_limit_k_min -17
_diffrn_reflns_limit_l_max 21
_diffrn_reflns_limit_l_min -21
_diffrn_reflns_number 48020
_diffrn_reflns_theta_full 27.63
_diffrn_reflns_theta_max 27.63
_diffrn_reflns_theta_min 1.58
_exptl_absorpt_coefficient_mu 0.803
_exptl_absorpt_correction_T_max 0.7394
_exptl_absorpt_correction_T_min 0.6032
_exptl_absorpt_correction_type multi-scan
_exptl_absorpt_process_details SADABS
_exptl_crystal_colour Yellow
_exptl_crystal_density_diffrn 1.613
_exptl_crystal_density_method 'not measured'
_exptl_crystal_description Block
_exptl_crystal_F_000 1460
_exptl_crystal_size_max 0.70
_exptl_crystal_size_mid 0.40
_exptl_crystal_size_min 0.40
_refine_diff_density_max 1.072
_refine_diff_density_min -0.783
_refine_diff_density_rms 0.103
_refine_ls_extinction_method none
_refine_ls_goodness_of_fit_ref 1.122
_refine_ls_hydrogen_treatment constr
_refine_ls_matrix_type full
_refine_ls_number_parameters 768
_refine_ls_number_reflns 12929
_refine_ls_number_restraints 210
_refine_ls_restrained_S_all 1.193
_refine_ls_R_factor_all 0.0522
_refine_ls_R_factor_gt 0.0347
_refine_ls_shift/su_max 0.002
_refine_ls_shift/su_mean 0.000
_refine_ls_structure_factor_coef Fsqd
_refine_ls_weighting_details 'calc w=1/[\s^2^(Fo^2^)+(0.0413P)^2^+3.7281P] where P=(Fo^2^+2Fc^2^)/3'
_refine_ls_weighting_scheme calc
_refine_ls_wR_factor_gt 0.0856
_refine_ls_wR_factor_ref 0.0996
_reflns_number_gt 10044
_reflns_number_total 12929
_reflns_threshold_expression >2sigma(I)
_cod_data_source_file b901891c.txt
_cod_data_source_block imw1278p-1
_cod_depositor_comments
;
The following automatic conversions were performed:
'_symmetry_cell_setting' value 'Triclinic' changed to 'triclinic'
according to '/home/saulius/struct/CIF-dictionaries/cif_core.dic'
dictionary named 'cif_core.dic' version 2.4.1 from
2010-06-29.

'_exptl_absorpt_correction_type' value 'Multi-scan' changed
to 'multi-scan' according to
'/home/saulius/struct/CIF-dictionaries/cif_core.dic' dictionary named
'cif_core.dic' version 2.4.1 from 2010-06-29.

Automatic conversion script
Id: cif_fix_enum 1527 2010-12-29 10:47:43Z saulius 
;
_cod_original_sg_symbol_H-M 'P-1 '
_cod_database_code 7001312

loop_
_symmetry_equiv_pos_as_xyz
'x, y, z'
'-x, -y, -z'

loop_
_atom_site_label
_atom_site_type_symbol
_atom_site_fract_x
_atom_site_fract_y
_atom_site_fract_z
_atom_site_U_iso_or_equiv
_atom_site_adp_type
_atom_site_occupancy
_atom_site_symmetry_multiplicity
_atom_site_calc_flag
_atom_site_refinement_flags
_atom_site_disorder_assembly
_atom_site_disorder_group
Cd1 Cd 0.253243(17) 0.789608(15) 0.370374(14) 0.01833(7) Uani 1 1 d . . .
Cd2 Cd 0.365431(16) 0.643391(15) 0.196847(14) 0.01796(7) Uani 1 1 d . . .
F1 F 0.37273(14) 0.72249(13) 0.31614(12) 0.0250(4) Uani 1 1 d . . .
N11 N 0.0771(2) 0.77331(18) 0.28392(17) 0.0212(6) Uani 1 1 d . . .
C12 C 0.0255(2) 0.6902(2) 0.28536(19) 0.0182(6) Uani 1 1 d . . .
C13 C -0.0816(3) 0.6785(2) 0.2532(2) 0.0249(7) Uani 1 1 d . . .
H13 H -0.1164 0.6187 0.2531 0.030 Uiso 1 1 calc R . .
C14 C -0.1369(3) 0.7554(3) 0.2212(2) 0.0293(8) Uani 1 1 d . . .
H14 H -0.2103 0.7495 0.2000 0.035 Uiso 1 1 calc R . .
C15 C -0.0842(3) 0.8407(2) 0.2205(2) 0.0287(8) Uani 1 1 d . . .
H15 H -0.1206 0.8944 0.1988 0.034 Uiso 1 1 calc R . .
C16 C 0.0224(3) 0.8466(2) 0.2519(2) 0.0258(7) Uani 1 1 d . . .
H16 H 0.0586 0.9052 0.2508 0.031 Uiso 1 1 calc R . .
N21 N 0.2282(2) 0.55418(17) 0.39445(16) 0.0176(5) Uani 1 1 d . . .
N22 N 0.1892(2) 0.63628(18) 0.36607(16) 0.0186(5) Uani 1 1 d . . .
C23 C 0.0888(2) 0.6145(2) 0.3250(2) 0.0183(6) Uani 1 1 d . . .
C24 C 0.0641(2) 0.5176(2) 0.3280(2) 0.0212(7) Uani 1 1 d . . .
H24 H -0.0013 0.4839 0.3044 0.025 Uiso 1 1 calc R . .
C25 C 0.1554(2) 0.4817(2) 0.3727(2) 0.0205(7) Uani 1 1 d . . .
H25 H 0.1650 0.4174 0.3857 0.025 Uiso 1 1 calc R . .
C26 C 0.3396(2) 0.5552(2) 0.4381(2) 0.0193(6) Uani 1 1 d . . .
H26A H 0.3558 0.6011 0.4898 0.023 Uiso 1 1 calc R . .
H26B H 0.3793 0.5777 0.4014 0.023 Uiso 1 1 calc R . .
N31 N 0.1874(2) 0.64060(19) 0.13673(17) 0.0219(6) Uani 1 1 d . . .
C32 C 0.1331(2) 0.5595(2) 0.13739(19) 0.0179(6) Uani 1 1 d . . .
C33 C 0.0268(3) 0.5494(3) 0.1006(2) 0.0255(7) Uani 1 1 d . . .
H33 H -0.0105 0.4911 0.1008 0.031 Uiso 1 1 calc R . .
C34 C -0.0239(3) 0.6259(3) 0.0636(2) 0.0287(8) Uani 1 1 d . . .
H34 H -0.0967 0.6207 0.0384 0.034 Uiso 1 1 calc R . .
C35 C 0.0315(3) 0.7094(3) 0.0633(2) 0.0270(8) Uani 1 1 d . . .
H35 H -0.0021 0.7627 0.0383 0.032 Uiso 1 1 calc R . .
C36 C 0.1371(3) 0.7138(2) 0.1005(2) 0.0240(7) Uani 1 1 d . . .
H36 H 0.1759 0.7713 0.1004 0.029 Uiso 1 1 calc R . .
N41 N 0.3170(2) 0.41788(18) 0.26293(16) 0.0190(5) Uani 1 1 d . . .
N42 N 0.2875(2) 0.50113(18) 0.23086(16) 0.0184(5) Uani 1 1 d . . .
C43 C 0.1904(2) 0.4818(2) 0.18055(19) 0.0192(6) Uani 1 1 d . . .
C44 C 0.1583(3) 0.3858(2) 0.1809(2) 0.0235(7) Uani 1 1 d . . .
H44 H 0.0936 0.3539 0.1506 0.028 Uiso 1 1 calc R . .
C45 C 0.2413(3) 0.3481(2) 0.2349(2) 0.0241(7) Uani 1 1 d . . .
H45 H 0.2446 0.2842 0.2498 0.029 Uiso 1 1 calc R . .
C46 C 0.4187(2) 0.4127(2) 0.32462(19) 0.0190(6) Uani 1 1 d . . .
H46A H 0.4585 0.4748 0.3319 0.023 Uiso 1 1 calc R . .
H46B H 0.4577 0.3620 0.3030 0.023 Uiso 1 1 calc R . .
N51 N 0.1743(2) 0.85932(19) 0.47375(18) 0.0235(6) Uani 1 1 d . . .
C52 C 0.2389(3) 0.9101(2) 0.5422(2) 0.0235(7) Uani 1 1 d . . .
C53 C 0.2036(3) 0.9552(3) 0.6061(2) 0.0322(8) Uani 1 1 d . . .
H53 H 0.2503 0.9928 0.6527 0.039 Uiso 1 1 calc R . .
C54 C 0.1005(3) 0.9449(3) 0.6012(3) 0.0384(9) Uani 1 1 d . . .
H54 H 0.0755 0.9744 0.6449 0.046 Uiso 1 1 calc R . .
C55 C 0.0334(3) 0.8911(3) 0.5320(2) 0.0353(9) Uani 1 1 d . . .
H55 H -0.0381 0.8820 0.5274 0.042 Uiso 1 1 calc R . .
C56 C 0.0740(3) 0.8512(2) 0.4699(2) 0.0299(8) Uani 1 1 d . . .
H56 H 0.0279 0.8159 0.4215 0.036 Uiso 1 1 calc R . .
N61 N 0.4846(2) 0.87518(18) 0.51090(16) 0.0193(6) Uani 1 1 d . . .
C63 C 0.3492(3) 0.9119(2) 0.5474(2) 0.0229(7) Uani 1 1 d . . .
C64 C 0.4344(3) 0.9580(2) 0.6096(2) 0.0274(8) Uani 1 1 d . . .
H64 H 0.4337 0.9981 0.6589 0.033 Uiso 1 1 calc R . .
C65 C 0.5186(3) 0.9325(2) 0.5835(2) 0.0258(7) Uani 1 1 d . . .
H65 H 0.5888 0.9520 0.6119 0.031 Uiso 1 1 calc R . .
C66 C 0.5454(2) 0.8244(2) 0.4631(2) 0.0209(7) Uani 1 1 d . . .
H66A H 0.6102 0.8632 0.4701 0.025 Uiso 1 1 calc R . .
H66B H 0.5061 0.8176 0.4027 0.025 Uiso 1 1 calc R . .
N62 N 0.3804(2) 0.86075(18) 0.48785(17) 0.0204(6) Uani 1 1 d . . .
N71 N 0.3830(2) 0.52750(19) 0.08773(17) 0.0200(6) Uani 1 1 d . . .
C72 C 0.4700(2) 0.4786(2) 0.1063(2) 0.0202(6) Uani 1 1 d . . .
C73 C 0.4853(3) 0.4005(2) 0.0531(2) 0.0264(7) Uani 1 1 d . . .
H73 H 0.5472 0.3668 0.0676 0.032 Uiso 1 1 calc R . .
C74 C 0.4089(3) 0.3732(2) -0.0209(2) 0.0300(8) Uani 1 1 d . . .
H74 H 0.4174 0.3199 -0.0580 0.036 Uiso 1 1 calc R . .
C75 C 0.3198(3) 0.4239(3) -0.0408(2) 0.0296(8) Uani 1 1 d . . .
H75 H 0.2666 0.4065 -0.0918 0.035 Uiso 1 1 calc R . .
C76 C 0.3100(3) 0.5005(2) 0.0154(2) 0.0252(7) Uani 1 1 d . . .
H76 H 0.2488 0.5354 0.0019 0.030 Uiso 1 1 calc R . .
N81 N 0.6225(2) 0.61088(19) 0.29430(17) 0.0207(6) Uani 1 1 d . . .
N82 N 0.5333(2) 0.59165(19) 0.23229(16) 0.0195(6) Uani 1 1 d . . .
C83 C 0.5501(2) 0.5145(2) 0.1844(2) 0.0205(7) Uani 1 1 d . . .
C84 C 0.6505(3) 0.4846(3) 0.2164(2) 0.0276(8) Uani 1 1 d . . .
H84 H 0.6816 0.4317 0.1944 0.033 Uiso 1 1 calc R . .
C85 C 0.6941(3) 0.5473(3) 0.2858(2) 0.0281(8) Uani 1 1 d . . .
H85 H 0.7626 0.5466 0.3219 0.034 Uiso 1 1 calc R . .
C86 C 0.6328(3) 0.6902(2) 0.3600(2) 0.0229(7) Uani 1 1 d . . .
H86A H 0.5841 0.7397 0.3378 0.027 Uiso 1 1 calc R . .
H86B H 0.7039 0.7198 0.3755 0.027 Uiso 1 1 calc R . .
C91 C 0.5727(2) 0.7253(2) 0.4895(2) 0.0178(6) Uani 1 1 d . . .
C92 C 0.5624(2) 0.6987(2) 0.5648(2) 0.0189(6) Uani 1 1 d . . .
H92 H 0.5352 0.7428 0.5992 0.023 Uiso 1 1 calc R . .
C93 C 0.5909(2) 0.6092(2) 0.5912(2) 0.0184(6) Uani 1 1 d . . .
C94 C 0.6275(2) 0.5434(2) 0.53928(19) 0.0179(6) Uani 1 1 d . . .
C95 C 0.6374(2) 0.5700(2) 0.4639(2) 0.0202(7) Uani 1 1 d . . .
H95 H 0.6628 0.5252 0.4288 0.024 Uiso 1 1 calc R . .
C96 C 0.6114(2) 0.6598(2) 0.4382(2) 0.0186(6) Uani 1 1 d . . .
N101 N 0.2727(2) 0.9037(2) 0.28430(19) 0.0296(7) Uani 1 1 d . . .
C102 C 0.2992(3) 0.9510(2) 0.2426(2) 0.0286(8) Uani 1 1 d . . .
C103 C 0.3343(4) 1.0129(3) 0.1905(3) 0.0415(10) Uani 1 1 d . . .
H10A H 0.3388 1.0800 0.2154 0.062 Uiso 1 1 calc R . .
H10B H 0.2850 1.0061 0.1341 0.062 Uiso 1 1 calc R . .
H10C H 0.4026 0.9944 0.1868 0.062 Uiso 1 1 calc R . .
N111 N 0.3839(2) 0.7670(2) 0.1155(2) 0.0307(7) Uani 1 1 d . . .
C112 C 0.3868(3) 0.8106(2) 0.0622(2) 0.0288(8) Uani 1 1 d . . .
C113 C 0.3894(3) 0.8662(3) -0.0060(2) 0.0383(9) Uani 1 1 d . . .
H11A H 0.3218 0.8591 -0.0488 0.057 Uiso 1 1 calc R . .
H11B H 0.4429 0.8428 -0.0312 0.057 Uiso 1 1 calc R . .
H11C H 0.4052 0.9343 0.0158 0.057 Uiso 1 1 calc R . .
B11 B 0.63729(18) 0.92657(16) 0.16748(15) 0.0339(9) Uiso 1 1 d D . .
F11Y F 0.6358(4) 0.8471(3) 0.1108(3) 0.042(2) Uiso 0.525(10) 1 d PD A 1
F12X F 0.5510(3) 0.9804(3) 0.1608(4) 0.0416(14) Uiso 0.525(10) 1 d PDU A 1
F13X F 0.6594(5) 0.8824(3) 0.2407(2) 0.0555(16) Uiso 0.525(10) 1 d PDU A 1
F14X F 0.7222(3) 0.9855(3) 0.1677(4) 0.0444(17) Uiso 0.525(10) 1 d PDU A 1
F11X F 0.6179(4) 0.8563(3) 0.0983(3) 0.043(2) Uiso 0.475(10) 1 d PD A 2
F12Y F 0.5581(3) 0.9864(3) 0.1327(3) 0.0351(14) Uiso 0.475(10) 1 d PDU A 2
F13Y F 0.6212(5) 0.8965(4) 0.2403(3) 0.0621(19) Uiso 0.475(10) 1 d PDU A 2
F14Y F 0.7317(3) 0.9782(3) 0.1894(4) 0.0388(17) Uiso 0.475(10) 1 d PDU A 2
B21 B 0.84486(16) 0.35008(16) 0.14731(14) 0.0303(9) Uiso 1 1 d D . .
F21X F 0.9037(4) 0.3275(5) 0.0921(4) 0.0344(16) Uiso 0.49(2) 1 d PD B 1
F22X F 0.8795(4) 0.2983(6) 0.2167(4) 0.0488(19) Uiso 0.49(2) 1 d PDU B 1
F23X F 0.8557(4) 0.4476(3) 0.1738(6) 0.0393(16) Uiso 0.49(2) 1 d PDU B 1
F24X F 0.7411(2) 0.3230(4) 0.1067(3) 0.031(2) Uiso 0.49(2) 1 d PDU B 1
F21Y F 0.9167(4) 0.3113(4) 0.1100(5) 0.0397(16) Uiso 0.51(2) 1 d PD B 2
F22Y F 0.8661(4) 0.3283(6) 0.2295(3) 0.0473(19) Uiso 0.51(2) 1 d PDU B 2
F23Y F 0.8497(4) 0.45111(19) 0.1482(5) 0.0327(15) Uiso 0.51(2) 1 d PDU B 2
F24Y F 0.7453(3) 0.3149(4) 0.1013(3) 0.036(3) Uiso 0.51(2) 1 d PDU B 2
B31 B 0.17795(18) 0.13885(16) 0.36145(15) 0.0352(10) Uiso 1 1 d D . .
F31X F 0.2359(3) 0.0879(4) 0.4247(3) 0.0458(18) Uiso 0.490(12) 1 d PD C 1
F32X F 0.2312(5) 0.1434(3) 0.3008(4) 0.0429(15) Uiso 0.490(12) 1 d PDU C 1
F33X F 0.0840(3) 0.0867(4) 0.3224(3) 0.0431(16) Uiso 0.490(12) 1 d PDU C 1
F34X F 0.1612(5) 0.2295(2) 0.3925(4) 0.0508(17) Uiso 0.490(12) 1 d PDU C 1
F31Y F 0.2168(4) 0.1202(5) 0.4453(3) 0.061(2) Uiso 0.510(12) 1 d PD C 2
F32Y F 0.2586(4) 0.1436(3) 0.3261(4) 0.0342(14) Uiso 0.510(12) 1 d PDU C 2
F33Y F 0.1022(4) 0.0698(3) 0.3181(3) 0.0441(16) Uiso 0.510(12) 1 d PDU C 2
F34Y F 0.1340(4) 0.2297(2) 0.3623(4) 0.0431(15) Uiso 0.510(12) 1 d PDU C 2
N11S N 0.6694(3) 0.3160(3) 0.3776(2) 0.0430(8) Uiso 1 1 d . . .
C12S C 0.6673(3) 0.2656(3) 0.3197(2) 0.0309(8) Uiso 1 1 d . . .
C13S C 0.6656(3) 0.2018(3) 0.2453(3) 0.0405(9) Uiso 1 1 d . . .
H13A H 0.6472 0.2376 0.1961 0.061 Uiso 1 1 calc R . .
H13B H 0.6142 0.1486 0.2377 0.061 Uiso 1 1 calc R . .
H13C H 0.7342 0.1761 0.2518 0.061 Uiso 1 1 calc R . .
N21X N -0.0982(8) 0.6082(14) 0.4456(7) 0.039(3) Uiso 0.43(4) 1 d PDU D 1
C22X C -0.0250(9) 0.6237(13) 0.5001(7) 0.028(3) Uiso 0.43(4) 1 d PDU D 1
C23X C 0.0733(11) 0.6346(12) 0.5642(10) 0.035(4) Uiso 0.43(4) 1 d PDU D 1
H23A H 0.0936 0.5717 0.5825 0.053 Uiso 0.43(4) 1 calc PR D 1
H23B H 0.0673 0.6782 0.6121 0.053 Uiso 0.43(4) 1 calc PR D 1
H23C H 0.1259 0.6614 0.5414 0.053 Uiso 0.43(4) 1 calc PR D 1
N21Y N -0.1039(7) 0.6314(11) 0.4457(5) 0.042(3) Uiso 0.57(4) 1 d PDU D 2
C22Y C -0.0335(8) 0.6410(11) 0.5024(6) 0.034(3) Uiso 0.57(4) 1 d PDU D 2
C23Y C 0.0548(9) 0.6548(9) 0.5785(7) 0.038(3) Uiso 0.57(4) 1 d PDU D 2
H23D H 0.0362 0.6972 0.6219 0.057 Uiso 0.57(4) 1 calc PR D 2
H23E H 0.1142 0.6841 0.5656 0.057 Uiso 0.57(4) 1 calc PR D 2
H23F H 0.0729 0.5924 0.5989 0.057 Uiso 0.57(4) 1 calc PR D 2
N31X N 0.8817(11) 0.0586(8) -0.0233(7) 0.063(3) Uiso 0.51(3) 1 d PDU E 1
C32X C 0.9203(11) 0.0745(8) 0.0460(7) 0.046(3) Uiso 0.51(3) 1 d PDU E 1
C33X C 0.9833(13) 0.0983(9) 0.1344(7) 0.062(4) Uiso 0.51(3) 1 d PDU E 1
H33A H 1.0158 0.0405 0.1560 0.093 Uiso 0.51(3) 1 calc PR E 1
H33B H 0.9388 0.1226 0.1683 0.093 Uiso 0.51(3) 1 calc PR E 1
H33C H 1.0371 0.1478 0.1375 0.093 Uiso 0.51(3) 1 calc PR E 1
N31Y N 0.8555(11) 0.0652(8) -0.0110(7) 0.060(3) Uiso 0.49(3) 1 d PDU E 2
C32Y C 0.8984(12) 0.0806(9) 0.0582(8) 0.049(3) Uiso 0.49(3) 1 d PDU E 2
C33Y C 0.9448(13) 0.0966(9) 0.1465(7) 0.060(4) Uiso 0.49(3) 1 d PDU E 2
H33D H 0.8994 0.0680 0.1752 0.090 Uiso 0.49(3) 1 calc PR E 2
H33E H 0.9550 0.1660 0.1642 0.090 Uiso 0.49(3) 1 calc PR E 2
H33F H 1.0119 0.0669 0.1610 0.090 Uiso 0.49(3) 1 calc PR E 2
N41X N 0.4126(5) 0.2351(7) 0.1560(7) 0.046(2) Uiso 0.64(3) 1 d PDU F 1
C42X C 0.3432(7) 0.2163(7) 0.1025(8) 0.039(2) Uiso 0.64(3) 1 d PDU F 1
C43X C 0.2463(7) 0.1929(8) 0.0339(8) 0.047(2) Uiso 0.64(3) 1 d PDU F 1
H43A H 0.2128 0.1337 0.0427 0.071 Uiso 0.64(3) 1 calc PR F 1
H43B H 0.2621 0.1837 -0.0200 0.071 Uiso 0.64(3) 1 calc PR F 1
H43C H 0.1996 0.2459 0.0334 0.071 Uiso 0.64(3) 1 calc PR F 1
N41Y N 0.4075(10) 0.2154(14) 0.1316(14) 0.054(4) Uiso 0.36(3) 1 d PDU F 2
C42Y C 0.3274(11) 0.2008(11) 0.0813(12) 0.028(4) Uiso 0.36(3) 1 d PDU F 2
C43Y C 0.2364(12) 0.1749(15) 0.0125(14) 0.051(5) Uiso 0.36(3) 1 d PDU F 2
H43D H 0.2220 0.2273 -0.0233 0.076 Uiso 0.36(3) 1 calc PR F 2
H43E H 0.1775 0.1634 0.0341 0.076 Uiso 0.36(3) 1 calc PR F 2
H43F H 0.2476 0.1162 -0.0206 0.076 Uiso 0.36(3) 1 calc PR F 2

loop_
_atom_site_aniso_label
_atom_site_aniso_U_11
_atom_site_aniso_U_22
_atom_site_aniso_U_33
_atom_site_aniso_U_23
_atom_site_aniso_U_13
_atom_site_aniso_U_12
Cd1 0.01995(12) 0.01587(11) 0.01790(13) 0.00098(8) 0.00391(9) -0.00100(9)
Cd2 0.01745(12) 0.01865(11) 0.01684(13) 0.00221(8) 0.00338(9) 0.00076(9)
F1 0.0256(10) 0.0262(9) 0.0224(10) -0.0028(8) 0.0078(8) -0.0006(8)
N11 0.0225(13) 0.0187(12) 0.0198(15) 0.0013(10) 0.0024(11) 0.0019(11)
C12 0.0211(15) 0.0187(14) 0.0144(16) 0.0012(11) 0.0049(12) 0.0000(12)
C13 0.0224(16) 0.0244(16) 0.0263(19) -0.0001(13) 0.0055(14) -0.0003(13)
C14 0.0198(16) 0.0342(18) 0.030(2) 0.0009(15) 0.0022(14) 0.0059(14)
C15 0.0300(18) 0.0257(17) 0.028(2) 0.0054(14) 0.0028(15) 0.0091(15)
C16 0.0278(17) 0.0188(15) 0.0283(19) 0.0048(13) 0.0032(14) 0.0027(13)
N21 0.0196(13) 0.0164(12) 0.0168(14) 0.0027(10) 0.0051(10) 0.0009(10)
N22 0.0212(13) 0.0166(12) 0.0164(14) 0.0017(10) 0.0026(10) 0.0028(10)
C23 0.0187(15) 0.0193(14) 0.0177(16) 0.0014(12) 0.0068(12) 0.0002(12)
C24 0.0195(15) 0.0195(14) 0.0246(18) 0.0028(12) 0.0065(13) -0.0043(12)
C25 0.0232(16) 0.0177(14) 0.0214(17) 0.0020(12) 0.0079(13) -0.0014(12)
C26 0.0184(15) 0.0171(14) 0.0203(17) 0.0021(12) 0.0021(12) 0.0002(12)
N31 0.0205(13) 0.0226(13) 0.0211(15) 0.0024(11) 0.0036(11) 0.0028(11)
C32 0.0194(15) 0.0209(14) 0.0143(16) 0.0035(12) 0.0060(12) -0.0002(12)
C33 0.0224(16) 0.0303(17) 0.0227(18) 0.0036(14) 0.0046(14) -0.0009(14)
C34 0.0182(16) 0.041(2) 0.026(2) 0.0072(15) 0.0030(14) 0.0035(15)
C35 0.0254(17) 0.0301(17) 0.0246(19) 0.0083(14) 0.0038(14) 0.0075(14)
C36 0.0237(16) 0.0214(15) 0.0260(19) 0.0063(13) 0.0045(14) 0.0001(13)
N41 0.0242(14) 0.0181(12) 0.0154(14) 0.0046(10) 0.0059(11) 0.0013(11)
N42 0.0214(13) 0.0193(12) 0.0159(14) 0.0043(10) 0.0065(11) 0.0024(11)
C43 0.0215(15) 0.0227(15) 0.0138(16) 0.0019(12) 0.0058(12) 0.0010(13)
C44 0.0244(16) 0.0214(15) 0.0237(18) 0.0026(13) 0.0057(14) -0.0036(13)
C45 0.0291(17) 0.0202(15) 0.0232(18) 0.0001(13) 0.0087(14) -0.0021(13)
C46 0.0197(15) 0.0214(14) 0.0160(16) 0.0062(12) 0.0038(12) 0.0015(12)
N51 0.0286(15) 0.0198(13) 0.0225(15) 0.0013(11) 0.0083(12) 0.0013(11)
C52 0.0336(18) 0.0168(14) 0.0200(18) 0.0044(12) 0.0066(14) 0.0030(13)
C53 0.040(2) 0.0302(18) 0.023(2) -0.0053(15) 0.0073(16) 0.0036(16)
C54 0.045(2) 0.040(2) 0.031(2) -0.0033(17) 0.0140(18) 0.0095(18)
C55 0.035(2) 0.036(2) 0.038(2) 0.0000(17) 0.0163(17) 0.0041(17)
C56 0.0296(18) 0.0269(17) 0.032(2) -0.0019(15) 0.0087(15) 0.0003(15)
N61 0.0230(13) 0.0154(12) 0.0171(14) 0.0044(10) 0.0012(11) -0.0021(10)
C63 0.0333(18) 0.0149(14) 0.0182(17) 0.0030(12) 0.0034(14) 0.0028(13)
C64 0.038(2) 0.0175(15) 0.0216(18) 0.0003(13) 0.0015(15) 0.0018(14)
C65 0.0304(18) 0.0182(15) 0.0231(18) 0.0038(13) -0.0017(14) -0.0004(13)
C66 0.0223(16) 0.0183(14) 0.0212(17) 0.0063(12) 0.0033(13) 0.0005(12)
N62 0.0241(14) 0.0166(12) 0.0189(14) 0.0038(10) 0.0031(11) -0.0001(11)
N71 0.0207(13) 0.0228(13) 0.0177(14) 0.0029(10) 0.0074(11) -0.0031(11)
C72 0.0228(16) 0.0187(14) 0.0219(18) 0.0053(12) 0.0100(13) -0.0034(12)
C73 0.0336(19) 0.0212(15) 0.0269(19) 0.0034(13) 0.0128(15) 0.0018(14)
C74 0.044(2) 0.0212(16) 0.029(2) -0.0015(14) 0.0185(17) -0.0041(15)
C75 0.0331(19) 0.0314(18) 0.0232(19) -0.0021(14) 0.0093(15) -0.0119(15)
C76 0.0251(17) 0.0308(17) 0.0209(18) 0.0023(14) 0.0095(14) -0.0049(14)
N81 0.0180(13) 0.0264(14) 0.0168(14) 0.0060(11) 0.0024(11) -0.0002(11)
N82 0.0199(13) 0.0230(13) 0.0149(14) 0.0040(10) 0.0033(11) 0.0005(11)
C83 0.0248(16) 0.0215(15) 0.0176(17) 0.0059(12) 0.0087(13) 0.0012(13)
C84 0.0294(18) 0.0369(19) 0.0195(18) 0.0070(14) 0.0099(14) 0.0101(15)
C85 0.0203(16) 0.042(2) 0.0240(19) 0.0093(15) 0.0068(14) 0.0085(15)
C86 0.0255(16) 0.0242(16) 0.0172(17) 0.0037(13) 0.0033(13) -0.0030(13)
C91 0.0164(14) 0.0143(13) 0.0202(17) 0.0046(11) 0.0008(12) -0.0048(11)
C92 0.0185(15) 0.0176(14) 0.0183(16) 0.0013(12) 0.0023(12) -0.0004(12)
C93 0.0178(14) 0.0181(14) 0.0190(17) 0.0042(12) 0.0044(12) -0.0003(12)
C94 0.0175(14) 0.0173(14) 0.0172(16) 0.0030(12) 0.0016(12) -0.0009(12)
C95 0.0194(15) 0.0215(15) 0.0169(16) -0.0001(12) 0.0018(12) -0.0004(12)
C96 0.0150(14) 0.0203(14) 0.0162(16) 0.0028(12) -0.0019(12) -0.0069(12)
N101 0.0323(16) 0.0264(15) 0.0284(17) 0.0091(13) 0.0046(13) -0.0053(13)
C102 0.0319(19) 0.0233(16) 0.027(2) 0.0007(14) 0.0031(15) 0.0014(14)
C103 0.060(3) 0.032(2) 0.034(2) 0.0056(17) 0.015(2) -0.0057(19)
N111 0.0320(16) 0.0260(15) 0.0332(18) 0.0062(13) 0.0071(14) -0.0024(13)
C112 0.0289(18) 0.0243(16) 0.030(2) 0.0012(15) 0.0047(15) -0.0032(14)
C113 0.048(2) 0.038(2) 0.027(2) 0.0099(16) 0.0060(18) -0.0091(18)

loop_
_atom_type_symbol
_atom_type_description
_atom_type_scat_dispersion_real
_atom_type_scat_dispersion_imag
_atom_type_scat_source
C C 0.0033 0.0016 'International Tables Vol C Tables 4.2.6.8 and 6.1.1.4'
H H 0.0000 0.0000 'International Tables Vol C Tables 4.2.6.8 and 6.1.1.4'
B B 0.0013 0.0007 'International Tables Vol C Tables 4.2.6.8 and 6.1.1.4'
N N 0.0061 0.0033 'International Tables Vol C Tables 4.2.6.8 and 6.1.1.4'
F F 0.0171 0.0103 'International Tables Vol C Tables 4.2.6.8 and 6.1.1.4'
Cd Cd -0.8075 1.2024 'International Tables Vol C Tables 4.2.6.8 and 6.1.1.4'

loop_
_geom_angle_atom_site_label_1
_geom_angle_atom_site_label_2
_geom_angle_atom_site_label_3
_geom_angle
_geom_angle_site_symmetry_1
_geom_angle_site_symmetry_3
_geom_angle_publ_flag
F1 Cd1 N22 86.20(8) . . ?
F1 Cd1 N101 79.70(9) . . ?
N22 Cd1 N101 141.98(10) . . ?
F1 Cd1 N62 91.41(8) . . ?
N22 Cd1 N62 120.73(9) . . ?
N101 Cd1 N62 94.93(10) . . ?
F1 Cd1 N11 117.18(8) . . ?
N22 Cd1 N11 70.56(9) . . ?
N101 Cd1 N11 84.82(10) . . ?
N62 Cd1 N11 150.71(9) . . ?
F1 Cd1 N51 159.53(8) . . ?
N22 Cd1 N51 95.53(9) . . ?
N101 Cd1 N51 109.79(10) . . ?
N62 Cd1 N51 70.13(9) . . ?
N11 Cd1 N51 82.36(9) . . ?
F1 Cd2 N31 98.20(8) . . ?
F1 Cd2 N82 97.70(8) . . ?
N31 Cd2 N82 159.69(9) . . ?
F1 Cd2 N111 102.35(9) . . ?
N31 Cd2 N111 89.03(10) . . ?
N82 Cd2 N111 99.81(10) . . ?
F1 Cd2 N71 165.05(8) . . ?
N31 Cd2 N71 91.10(9) . . ?
N82 Cd2 N71 70.91(9) . . ?
N111 Cd2 N71 89.41(10) . . ?
F1 Cd2 N42 92.40(8) . . ?
N31 Cd2 N42 71.09(9) . . ?
N82 Cd2 N42 95.71(9) . . ?
N111 Cd2 N42 156.85(10) . . ?
N71 Cd2 N42 79.53(9) . . ?
Cd2 F1 Cd1 133.44(9) . . ?
C16 N11 C12 118.4(3) . . ?
C16 N11 Cd1 124.3(2) . . ?
C12 N11 Cd1 115.4(2) . . ?
N11 C12 C13 121.8(3) . . ?
N11 C12 C23 115.9(3) . . ?
C13 C12 C23 122.2(3) . . ?
C14 C13 C12 118.9(3) . . ?
C14 C13 H13 120.5 . . ?
C12 C13 H13 120.5 . . ?
C15 C14 C13 119.3(3) . . ?
C15 C14 H14 120.4 . . ?
C13 C14 H14 120.4 . . ?
C14 C15 C16 118.7(3) . . ?
C14 C15 H15 120.7 . . ?
C16 C15 H15 120.7 . . ?
N11 C16 C15 122.9(3) . . ?
N11 C16 H16 118.6 . . ?
C15 C16 H16 118.6 . . ?
C25 N21 N22 111.3(2) . . ?
C25 N21 C26 130.7(3) . . ?
N22 N21 C26 117.8(2) . . ?
C23 N22 N21 105.8(2) . . ?
C23 N22 Cd1 118.45(19) . . ?
N21 N22 Cd1 135.7(2) . . ?
N22 C23 C24 110.3(3) . . ?
N22 C23 C12 118.5(3) . . ?
C24 C23 C12 131.1(3) . . ?
C25 C24 C23 104.9(3) . . ?
C25 C24 H24 127.5 . . ?
C23 C24 H24 127.5 . . ?
N21 C25 C24 107.6(3) . . ?
N21 C25 H25 126.2 . . ?
C24 C25 H25 126.2 . . ?
N21 C26 C94 111.4(2) . 2_666 ?
N21 C26 H26A 109.3 . . ?
C94 C26 H26A 109.3 2_666 . ?
N21 C26 H26B 109.3 . . ?
C94 C26 H26B 109.3 2_666 . ?
H26A C26 H26B 108.0 . . ?
C36 N31 C32 118.8(3) . . ?
C36 N31 Cd2 124.0(2) . . ?
C32 N31 Cd2 117.2(2) . . ?
N31 C32 C33 121.6(3) . . ?
N31 C32 C43 117.4(3) . . ?
C33 C32 C43 121.0(3) . . ?
C34 C33 C32 118.7(3) . . ?
C34 C33 H33 120.7 . . ?
C32 C33 H33 120.7 . . ?
C35 C34 C33 119.9(3) . . ?
C35 C34 H34 120.1 . . ?
C33 C34 H34 120.1 . . ?
C34 C35 C36 118.1(3) . . ?
C34 C35 H35 120.9 . . ?
C36 C35 H35 120.9 . . ?
N31 C36 C35 122.8(3) . . ?
N31 C36 H36 118.6 . . ?
C35 C36 H36 118.6 . . ?
C45 N41 N42 111.6(3) . . ?
C45 N41 C46 127.5(3) . . ?
N42 N41 C46 120.7(3) . . ?
C43 N42 N41 105.1(2) . . ?
C43 N42 Cd2 111.3(2) . . ?
N41 N42 Cd2 138.9(2) . . ?
N42 C43 C44 110.9(3) . . ?
N42 C43 C32 119.2(3) . . ?
C44 C43 C32 129.9(3) . . ?
C45 C44 C43 104.6(3) . . ?
C45 C44 H44 127.7 . . ?
C43 C44 H44 127.7 . . ?
N41 C45 C44 107.7(3) . . ?
N41 C45 H45 126.1 . . ?
C44 C45 H45 126.1 . . ?
N41 C46 C93 112.0(3) . 2_666 ?
N41 C46 H46A 109.2 . . ?
C93 C46 H46A 109.2 2_666 . ?
N41 C46 H46B 109.2 . . ?
C93 C46 H46B 109.2 2_666 . ?
H46A C46 H46B 107.9 . . ?
C56 N51 C52 117.6(3) . . ?
C56 N51 Cd1 126.4(2) . . ?
C52 N51 Cd1 115.9(2) . . ?
N51 C52 C53 122.0(3) . . ?
N51 C52 C63 116.3(3) . . ?
C53 C52 C63 121.7(3) . . ?
C54 C53 C52 119.3(3) . . ?
C54 C53 H53 120.3 . . ?
C52 C53 H53 120.3 . . ?
C53 C54 C55 119.4(3) . . ?
C53 C54 H54 120.3 . . ?
C55 C54 H54 120.3 . . ?
C56 C55 C54 117.7(4) . . ?
C56 C55 H55 121.1 . . ?
C54 C55 H55 121.1 . . ?
N51 C56 C55 123.9(3) . . ?
N51 C56 H56 118.0 . . ?
C55 C56 H56 118.0 . . ?
C65 N61 N62 111.2(3) . . ?
C65 N61 C66 128.0(3) . . ?
N62 N61 C66 120.5(2) . . ?
N62 C63 C64 110.6(3) . . ?
N62 C63 C52 119.5(3) . . ?
C64 C63 C52 129.9(3) . . ?
C65 C64 C63 104.7(3) . . ?
C65 C64 H64 127.7 . . ?
C63 C64 H64 127.7 . . ?
N61 C65 C64 108.0(3) . . ?
N61 C65 H65 126.0 . . ?
C64 C65 H65 126.0 . . ?
N61 C66 C91 113.0(3) . . ?
N61 C66 H66A 109.0 . . ?
C91 C66 H66A 109.0 . . ?
N61 C66 H66B 109.0 . . ?
C91 C66 H66B 109.0 . . ?
H66A C66 H66B 107.8 . . ?
C63 N62 N61 105.6(3) . . ?
C63 N62 Cd1 117.4(2) . . ?
N61 N62 Cd1 136.5(2) . . ?
C76 N71 C72 118.5(3) . . ?
C76 N71 Cd2 125.6(2) . . ?
C72 N71 Cd2 115.5(2) . . ?
N71 C72 C73 122.0(3) . . ?
N71 C72 C83 116.2(3) . . ?
C73 C72 C83 121.7(3) . . ?
C74 C73 C72 118.8(3) . . ?
C74 C73 H73 120.6 . . ?
C72 C73 H73 120.6 . . ?
C73 C74 C75 119.5(3) . . ?
C73 C74 H74 120.2 . . ?
C75 C74 H74 120.2 . . ?
C74 C75 C76 118.4(3) . . ?
C74 C75 H75 120.8 . . ?
C76 C75 H75 120.8 . . ?
N71 C76 C75 122.8(3) . . ?
N71 C76 H76 118.6 . . ?
C75 C76 H76 118.6 . . ?
N82 N81 C85 111.0(3) . . ?
N82 N81 C86 121.1(2) . . ?
C85 N81 C86 128.0(3) . . ?
C83 N82 N81 105.4(2) . . ?
C83 N82 Cd2 115.9(2) . . ?
N81 N82 Cd2 138.4(2) . . ?
N82 C83 C84 110.7(3) . . ?
N82 C83 C72 119.7(3) . . ?
C84 C83 C72 129.5(3) . . ?
C85 C84 C83 105.1(3) . . ?
C85 C84 H84 127.4 . . ?
C83 C84 H84 127.4 . . ?
N81 C85 C84 107.8(3) . . ?
N81 C85 H85 126.1 . . ?
C84 C85 H85 126.1 . . ?
N81 C86 C96 113.3(3) . . ?
N81 C86 H86A 108.9 . . ?
C96 C86 H86A 108.9 . . ?
N81 C86 H86B 108.9 . . ?
C96 C86 H86B 108.9 . . ?
H86A C86 H86B 107.7 . . ?
C92 C91 C96 119.1(3) . . ?
C92 C91 C66 121.4(3) . . ?
C96 C91 C66 119.5(3) . . ?
C91 C92 C93 122.0(3) . . ?
C91 C92 H92 119.0 . . ?
C93 C92 H92 119.0 . . ?
C92 C93 C94 118.9(3) . . ?
C92 C93 C46 118.7(3) . 2_666 ?
C94 C93 C46 122.4(3) . 2_666 ?
C95 C94 C93 119.1(3) . . ?
C95 C94 C26 117.7(3) . 2_666 ?
C93 C94 C26 123.1(3) . 2_666 ?
C96 C95 C94 122.2(3) . . ?
C96 C95 H95 118.9 . . ?
C94 C95 H95 118.9 . . ?
C95 C96 C91 118.8(3) . . ?
C95 C96 C86 120.9(3) . . ?
C91 C96 C86 120.1(3) . . ?
C102 N101 Cd1 166.8(3) . . ?
N101 C102 C103 178.9(4) . . ?
C102 C103 H10A 109.5 . . ?
C102 C103 H10B 109.5 . . ?
H10A C103 H10B 109.5 . . ?
C102 C103 H10C 109.5 . . ?
H10A C103 H10C 109.5 . . ?
H10B C103 H10C 109.5 . . ?
C112 N111 Cd2 164.9(3) . . ?
N111 C112 C113 179.4(4) . . ?
C112 C113 H11A 109.5 . . ?
C112 C113 H11B 109.5 . . ?
H11A C113 H11B 109.5 . . ?
C112 C113 H11C 109.5 . . ?
H11A C113 H11C 109.5 . . ?
H11B C113 H11C 109.5 . . ?
F11Y B11 F12X 121.2(3) . . ?
F11Y B11 F14Y 111.1(2) . . ?
F12X B11 F14Y 116.0(3) . . ?
F11Y B11 F13X 99.2(3) . . ?
F12X B11 F13X 109.9(2) . . ?
F14Y B11 F13X 94.5(3) . . ?
F11Y B11 F14X 105.9(4) . . ?
F12X B11 F14X 110.1(2) . . ?
F14Y B11 F14X 15.4(3) . . ?
F13X B11 F14X 109.9(2) . . ?
F11Y B11 F11X 12.8(3) . . ?
F12X B11 F11X 109.3(2) . . ?
F14Y B11 F11X 116.6(4) . . ?
F13X B11 F11X 109.5(2) . . ?
F14X B11 F11X 108.2(2) . . ?
F11Y B11 F13Y 109.4(2) . . ?
F12X B11 F13Y 87.3(3) . . ?
F14Y B11 F13Y 108.5(2) . . ?
F13X B11 F13Y 22.9(3) . . ?
F14X B11 F13Y 123.5(3) . . ?
F11X B11 F13Y 115.9(4) . . ?
F11Y B11 F12Y 109.9(2) . . ?
F12X B11 F12Y 21.5(2) . . ?
F14Y B11 F12Y 109.2(2) . . ?
F13X B11 F12Y 131.4(3) . . ?
F14X B11 F12Y 98.7(3) . . ?
F11X B11 F12Y 97.1(3) . . ?
F13Y B11 F12Y 108.7(2) . . ?
F23X B21 F21Y 117.5(3) . . ?
F23X B21 F22Y 91.3(3) . . ?
F21Y B21 F22Y 110.7(2) . . ?
F23X B21 F24Y 115.8(4) . . ?
F21Y B21 F24Y 110.0(2) . . ?
F22Y B21 F24Y 110.0(2) . . ?
F23X B21 F24X 110.2(2) . . ?
F21Y B21 F24X 116.4(4) . . ?
F22Y B21 F24X 107.6(4) . . ?
F24Y B21 F24X 6.5(4) . . ?
F23X B21 F21X 110.1(2) . . ?
F21Y B21 F21X 16.3(3) . . ?
F22Y B21 F21X 126.7(3) . . ?
F24Y B21 F21X 103.4(4) . . ?
F24X B21 F21X 109.2(2) . . ?
F23X B21 F22X 109.7(2) . . ?
F21Y B21 F22X 92.4(3) . . ?
F22Y B21 F22X 21.1(2) . . ?
F24Y B21 F22X 108.8(4) . . ?
F24X B21 F22X 108.9(2) . . ?
F21X B21 F22X 108.7(2) . . ?
F23X B21 F23Y 17.3(3) . . ?
F21Y B21 F23Y 109.1(2) . . ?
F22Y B21 F23Y 108.6(2) . . ?
F24Y B21 F23Y 108.5(2) . . ?
F24X B21 F23Y 104.1(4) . . ?
F21X B21 F23Y 98.2(3) . . ?
F22X B21 F23Y 126.5(3) . . ?
F34X B31 F33Y 125.6(3) . . ?
F34X B31 F32Y 109.2(3) . . ?
F33Y B31 F32Y 112.4(2) . . ?
F34X B31 F31X 111.5(2) . . ?
F33Y B31 F31X 100.7(3) . . ?
F32Y B31 F31X 91.6(3) . . ?
F34X B31 F33X 110.8(2) . . ?
F33Y B31 F33X 14.9(3) . . ?
F32Y B31 F33X 123.8(3) . . ?
F31X B31 F33X 108.2(2) . . ?
F34X B31 F31Y 86.7(3) . . ?
F33Y B31 F31Y 109.9(2) . . ?
F32Y B31 F31Y 109.4(2) . . ?
F31X B31 F31Y 26.6(2) . . ?
F33X B31 F31Y 110.8(3) . . ?
F34X B31 F32X 110.4(2) . . ?
F33Y B31 F32X 98.6(3) . . ?
F32Y B31 F32X 19.6(2) . . ?
F31X B31 F32X 108.4(2) . . ?
F33X B31 F32X 107.4(2) . . ?
F31Y B31 F32X 128.6(3) . . ?
F34X B31 F34Y 22.0(2) . . ?
F33Y B31 F34Y 109.2(2) . . ?
F32Y B31 F34Y 108.6(2) . . ?
F31X B31 F34Y 132.9(3) . . ?
F33X B31 F34Y 95.3(3) . . ?
F31Y B31 F34Y 107.1(2) . . ?
F32X B31 F34Y 102.2(3) . . ?
N11S C12S C13S 179.3(5) . . ?
C12S C13S H13A 109.5 . . ?
C12S C13S H13B 109.5 . . ?
H13A C13S H13B 109.5 . . ?
C12S C13S H13C 109.5 . . ?
H13A C13S H13C 109.5 . . ?
H13B C13S H13C 109.5 . . ?
N21X C22X C23X 173.2(15) . . ?
C22X C23X H23A 109.5 . . ?
C22X C23X H23B 109.5 . . ?
H23A C23X H23B 109.5 . . ?
C22X C23X H23C 109.5 . . ?
H23A C23X H23C 109.5 . . ?
H23B C23X H23C 109.5 . . ?
N21Y C22Y C23Y 177.3(12) . . ?
C22Y C23Y H23D 109.5 . . ?
C22Y C23Y H23E 109.5 . . ?
H23D C23Y H23E 109.5 . . ?
C22Y C23Y H23F 109.5 . . ?
H23D C23Y H23F 109.5 . . ?
H23E C23Y H23F 109.5 . . ?
N31X C32X C33X 172.6(14) . . ?
C32X C33X H33A 109.5 . . ?
C32X C33X H33B 109.5 . . ?
H33A C33X H33B 109.5 . . ?
C32X C33X H33C 109.5 . . ?
H33A C33X H33C 109.5 . . ?
H33B C33X H33C 109.5 . . ?
N31Y C32Y C33Y 175.2(15) . . ?
C32Y C33Y H33D 109.5 . . ?
C32Y C33Y H33E 109.5 . . ?
H33D C33Y H33E 109.5 . . ?
C32Y C33Y H33F 109.5 . . ?
H33D C33Y H33F 109.5 . . ?
H33E C33Y H33F 109.5 . . ?
N41X C42X C43X 176.7(10) . . ?
C42X C43X H43A 109.5 . . ?
C42X C43X H43B 109.5 . . ?
H43A C43X H43B 109.5 . . ?
C42X C43X H43C 109.5 . . ?
H43A C43X H43C 109.5 . . ?
H43B C43X H43C 109.5 . . ?
N41Y C42Y C43Y 171.9(17) . . ?
C42Y C43Y H43D 109.5 . . ?
C42Y C43Y H43E 109.5 . . ?
H43D C43Y H43E 109.5 . . ?
C42Y C43Y H43F 109.5 . . ?
H43D C43Y H43F 109.5 . . ?
H43E C43Y H43F 109.5 . . ?

loop_
_geom_bond_atom_site_label_1
_geom_bond_atom_site_label_2
_geom_bond_distance
_geom_bond_site_symmetry_2
_geom_bond_publ_flag
Cd1 F1 2.2407(18) . ?
Cd1 N22 2.282(3) . ?
Cd1 N101 2.314(3) . ?
Cd1 N62 2.323(3) . ?
Cd1 N11 2.395(3) . ?
Cd1 N51 2.412(3) . ?
Cd2 F1 2.1545(18) . ?
Cd2 N31 2.321(3) . ?
Cd2 N82 2.321(3) . ?
Cd2 N111 2.357(3) . ?
Cd2 N71 2.380(3) . ?
Cd2 N42 2.424(3) . ?
N11 C16 1.341(4) . ?
N11 C12 1.349(4) . ?
C12 C13 1.390(4) . ?
C12 C23 1.465(4) . ?
C13 C14 1.386(5) . ?
C13 H13 0.9500 . ?
C14 C15 1.379(5) . ?
C14 H14 0.9500 . ?
C15 C16 1.380(5) . ?
C15 H15 0.9500 . ?
C16 H16 0.9500 . ?
N21 C25 1.343(4) . ?
N21 N22 1.346(3) . ?
N21 C26 1.471(4) . ?
N22 C23 1.344(4) . ?
C23 C24 1.397(4) . ?
C24 C25 1.379(4) . ?
C24 H24 0.9500 . ?
C25 H25 0.9500 . ?
C26 C94 1.509(4) 2_666 ?
C26 H26A 0.9900 . ?
C26 H26B 0.9900 . ?
N31 C36 1.339(4) . ?
N31 C32 1.341(4) . ?
C32 C33 1.387(4) . ?
C32 C43 1.474(4) . ?
C33 C34 1.384(5) . ?
C33 H33 0.9500 . ?
C34 C35 1.375(5) . ?
C34 H34 0.9500 . ?
C35 C36 1.379(5) . ?
C35 H35 0.9500 . ?
C36 H36 0.9500 . ?
N41 C45 1.345(4) . ?
N41 N42 1.351(3) . ?
N41 C46 1.470(4) . ?
N42 C43 1.344(4) . ?
C43 C44 1.403(4) . ?
C44 C45 1.374(5) . ?
C44 H44 0.9500 . ?
C45 H45 0.9500 . ?
C46 C93 1.510(4) 2_666 ?
C46 H46A 0.9900 . ?
C46 H46B 0.9900 . ?
N51 C56 1.338(4) . ?
N51 C52 1.346(4) . ?
C52 C53 1.389(5) . ?
C52 C63 1.465(5) . ?
C53 C54 1.373(6) . ?
C53 H53 0.9500 . ?
C54 C55 1.386(6) . ?
C54 H54 0.9500 . ?
C55 C56 1.381(5) . ?
C55 H55 0.9500 . ?
C56 H56 0.9500 . ?
N61 C65 1.340(4) . ?
N61 N62 1.351(4) . ?
N61 C66 1.449(4) . ?
C63 N62 1.336(4) . ?
C63 C64 1.403(5) . ?
C64 C65 1.369(5) . ?
C64 H64 0.9500 . ?
C65 H65 0.9500 . ?
C66 C91 1.517(4) . ?
C66 H66A 0.9900 . ?
C66 H66B 0.9900 . ?
N71 C76 1.336(4) . ?
N71 C72 1.344(4) . ?
C72 C73 1.392(4) . ?
C72 C83 1.470(5) . ?
C73 C74 1.377(5) . ?
C73 H73 0.9500 . ?
C74 C75 1.381(5) . ?
C74 H74 0.9500 . ?
C75 C76 1.386(5) . ?
C75 H75 0.9500 . ?
C76 H76 0.9500 . ?
N81 N82 1.346(4) . ?
N81 C85 1.352(4) . ?
N81 C86 1.454(4) . ?
N82 C83 1.339(4) . ?
C83 C84 1.396(4) . ?
C84 C85 1.357(5) . ?
C84 H84 0.9500 . ?
C85 H85 0.9500 . ?
C86 C96 1.515(5) . ?
C86 H86A 0.9900 . ?
C86 H86B 0.9900 . ?
C91 C92 1.391(5) . ?
C91 C96 1.400(4) . ?
C92 C93 1.394(4) . ?
C92 H92 0.9500 . ?
C93 C94 1.394(4) . ?
C93 C46 1.510(4) 2_666 ?
C94 C95 1.392(5) . ?
C94 C26 1.509(4) 2_666 ?
C95 C96 1.388(4) . ?
C95 H95 0.9500 . ?
N101 C102 1.131(5) . ?
C102 C103 1.451(6) . ?
C103 H10A 0.9800 . ?
C103 H10B 0.9800 . ?
C103 H10C 0.9800 . ?
N111 C112 1.139(5) . ?
C112 C113 1.453(5) . ?
C113 H11A 0.9800 . ?
C113 H11B 0.9800 . ?
C113 H11C 0.9800 . ?
B11 F11Y 1.381(3) . ?
B11 F12X 1.382(3) . ?
B11 F14Y 1.386(3) . ?
B11 F13X 1.386(3) . ?
B11 F14X 1.397(3) . ?
B11 F11X 1.399(3) . ?
B11 F13Y 1.399(3) . ?
B11 F12Y 1.400(3) . ?
B21 F23X 1.381(3) . ?
B21 F21Y 1.385(3) . ?
B21 F22Y 1.388(3) . ?
B21 F24Y 1.393(3) . ?
B21 F24X 1.396(3) . ?
B21 F21X 1.396(3) . ?
B21 F22X 1.401(3) . ?
B21 F23Y 1.411(3) . ?
B31 F34X 1.367(3) . ?
B31 F33Y 1.377(3) . ?
B31 F32Y 1.381(3) . ?
B31 F31X 1.393(3) . ?
B31 F33X 1.400(3) . ?
B31 F31Y 1.403(3) . ?
B31 F32X 1.406(3) . ?
B31 F34Y 1.412(3) . ?
N11S C12S 1.132(5) . ?
C12S C13S 1.448(5) . ?
C13S H13A 0.9800 . ?
C13S H13B 0.9800 . ?
C13S H13C 0.9800 . ?
N21X C22X 1.135(11) . ?
C22X C23X 1.441(12) . ?
C23X H23A 0.9800 . ?
C23X H23B 0.9800 . ?
C23X H23C 0.9800 . ?
N21Y C22Y 1.128(10) . ?
C22Y C23Y 1.466(10) . ?
C23Y H23D 0.9800 . ?
C23Y H23E 0.9800 . ?
C23Y H23F 0.9800 . ?
N31X C32X 1.122(11) . ?
C32X C33X 1.479(12) . ?
C33X H33A 0.9800 . ?
C33X H33B 0.9800 . ?
C33X H33C 0.9800 . ?
N31Y C32Y 1.132(11) . ?
C32Y C33Y 1.420(12) . ?
C33Y H33D 0.9800 . ?
C33Y H33E 0.9800 . ?
C33Y H33F 0.9800 . ?
N41X C42X 1.100(10) . ?
C42X C43X 1.476(10) . ?
C43X H43A 0.9800 . ?
C43X H43B 0.9800 . ?
C43X H43C 0.9800 . ?
N41Y C42Y 1.163(14) . ?
C42Y C43Y 1.433(14) . ?
C43Y H43D 0.9800 . ?
C43Y H43E 0.9800 . ?
C43Y H43F 0.9800 . ?

loop_
_geom_torsion_atom_site_label_1
_geom_torsion_atom_site_label_2
_geom_torsion_atom_site_label_3
_geom_torsion_atom_site_label_4
_geom_torsion
_geom_torsion_site_symmetry_1
_geom_torsion_site_symmetry_2
_geom_torsion_site_symmetry_3
_geom_torsion_site_symmetry_4
_geom_torsion_publ_flag
N31 Cd2 F1 Cd1 -2.23(14) . . . . ?
N82 Cd2 F1 Cd1 -169.56(13) . . . . ?
N111 Cd2 F1 Cd1 88.57(14) . . . . ?
N71 Cd2 F1 Cd1 -130.2(3) . . . . ?
N42 Cd2 F1 Cd1 -73.47(13) . . . . ?
N22 Cd1 F1 Cd2 66.64(13) . . . . ?
N101 Cd1 F1 Cd2 -77.90(14) . . . . ?
N62 Cd1 F1 Cd2 -172.65(13) . . . . ?
N11 Cd1 F1 Cd2 0.78(16) . . . . ?
N51 Cd1 F1 Cd2 162.29(19) . . . . ?
F1 Cd1 N11 C16 -112.4(3) . . . . ?
N22 Cd1 N11 C16 172.7(3) . . . . ?
N101 Cd1 N11 C16 -36.7(3) . . . . ?
N62 Cd1 N11 C16 54.1(4) . . . . ?
N51 Cd1 N11 C16 74.1(3) . . . . ?
F1 Cd1 N11 C12 83.7(2) . . . . ?
N22 Cd1 N11 C12 8.8(2) . . . . ?
N101 Cd1 N11 C12 159.4(2) . . . . ?
N62 Cd1 N11 C12 -109.8(2) . . . . ?
N51 Cd1 N11 C12 -89.8(2) . . . . ?
C16 N11 C12 C13 1.4(5) . . . . ?
Cd1 N11 C12 C13 166.3(2) . . . . ?
C16 N11 C12 C23 -176.9(3) . . . . ?
Cd1 N11 C12 C23 -12.0(3) . . . . ?
N11 C12 C13 C14 -2.1(5) . . . . ?
C23 C12 C13 C14 176.1(3) . . . . ?
C12 C13 C14 C15 1.4(5) . . . . ?
C13 C14 C15 C16 -0.1(5) . . . . ?
C12 N11 C16 C15 0.0(5) . . . . ?
Cd1 N11 C16 C15 -163.4(3) . . . . ?
C14 C15 C16 N11 -0.7(5) . . . . ?
C25 N21 N22 C23 -0.1(3) . . . . ?
C26 N21 N22 C23 176.5(3) . . . . ?
C25 N21 N22 Cd1 -178.6(2) . . . . ?
C26 N21 N22 Cd1 -2.0(4) . . . . ?
F1 Cd1 N22 C23 -125.0(2) . . . . ?
N101 Cd1 N22 C23 -57.0(3) . . . . ?
N62 Cd1 N22 C23 145.7(2) . . . . ?
N11 Cd1 N22 C23 -4.4(2) . . . . ?
N51 Cd1 N22 C23 75.5(2) . . . . ?
F1 Cd1 N22 N21 53.4(3) . . . . ?
N101 Cd1 N22 N21 121.3(3) . . . . ?
N62 Cd1 N22 N21 -36.0(3) . . . . ?
N11 Cd1 N22 N21 174.0(3) . . . . ?
N51 Cd1 N22 N21 -106.2(3) . . . . ?
N21 N22 C23 C24 0.3(3) . . . . ?
Cd1 N22 C23 C24 179.1(2) . . . . ?
N21 N22 C23 C12 -178.9(3) . . . . ?
Cd1 N22 C23 C12 -0.2(4) . . . . ?
N11 C12 C23 N22 8.4(4) . . . . ?
C13 C12 C23 N22 -169.8(3) . . . . ?
N11 C12 C23 C24 -170.6(3) . . . . ?
C13 C12 C23 C24 11.1(5) . . . . ?
N22 C23 C24 C25 -0.4(4) . . . . ?
C12 C23 C24 C25 178.8(3) . . . . ?
N22 N21 C25 C24 -0.1(4) . . . . ?
C26 N21 C25 C24 -176.1(3) . . . . ?
C23 C24 C25 N21 0.3(4) . . . . ?
C25 N21 C26 C94 -0.3(5) . . . 2_666 ?
N22 N21 C26 C94 -176.2(3) . . . 2_666 ?
F1 Cd2 N31 C36 81.2(3) . . . . ?
N82 Cd2 N31 C36 -137.6(3) . . . . ?
N111 Cd2 N31 C36 -21.2(3) . . . . ?
N71 Cd2 N31 C36 -110.6(3) . . . . ?
N42 Cd2 N31 C36 170.9(3) . . . . ?
F1 Cd2 N31 C32 -100.2(2) . . . . ?
N82 Cd2 N31 C32 41.0(4) . . . . ?
N111 Cd2 N31 C32 157.5(2) . . . . ?
N71 Cd2 N31 C32 68.1(2) . . . . ?
N42 Cd2 N31 C32 -10.5(2) . . . . ?
C36 N31 C32 C33 0.9(5) . . . . ?
Cd2 N31 C32 C33 -177.8(2) . . . . ?
C36 N31 C32 C43 -177.8(3) . . . . ?
Cd2 N31 C32 C43 3.5(4) . . . . ?
N31 C32 C33 C34 -1.0(5) . . . . ?
C43 C32 C33 C34 177.6(3) . . . . ?
C32 C33 C34 C35 0.4(5) . . . . ?
C33 C34 C35 C36 0.1(5) . . . . ?
C32 N31 C36 C35 -0.3(5) . . . . ?
Cd2 N31 C36 C35 178.3(3) . . . . ?
C34 C35 C36 N31 -0.2(5) . . . . ?
C45 N41 N42 C43 -0.6(3) . . . . ?
C46 N41 N42 C43 -177.2(3) . . . . ?
C45 N41 N42 Cd2 -152.6(2) . . . . ?
C46 N41 N42 Cd2 30.8(4) . . . . ?
F1 Cd2 N42 C43 114.4(2) . . . . ?
N31 Cd2 N42 C43 16.53(19) . . . . ?
N82 Cd2 N42 C43 -147.6(2) . . . . ?
N111 Cd2 N42 C43 -15.6(4) . . . . ?
N71 Cd2 N42 C43 -78.3(2) . . . . ?
F1 Cd2 N42 N41 -94.8(3) . . . . ?
N31 Cd2 N42 N41 167.4(3) . . . . ?
N82 Cd2 N42 N41 3.2(3) . . . . ?
N111 Cd2 N42 N41 135.2(3) . . . . ?
N71 Cd2 N42 N41 72.6(3) . . . . ?
N41 N42 C43 C44 0.1(3) . . . . ?
Cd2 N42 C43 C44 160.7(2) . . . . ?
N41 N42 C43 C32 177.8(3) . . . . ?
Cd2 N42 C43 C32 -21.6(3) . . . . ?
N31 C32 C43 N42 13.3(4) . . . . ?
C33 C32 C43 N42 -165.4(3) . . . . ?
N31 C32 C43 C44 -169.5(3) . . . . ?
C33 C32 C43 C44 11.9(5) . . . . ?
N42 C43 C44 C45 0.5(4) . . . . ?
C32 C43 C44 C45 -177.0(3) . . . . ?
N42 N41 C45 C44 0.9(4) . . . . ?
C46 N41 C45 C44 177.2(3) . . . . ?
C43 C44 C45 N41 -0.8(4) . . . . ?
C45 N41 C46 C93 -60.0(4) . . . 2_666 ?
N42 N41 C46 C93 116.0(3) . . . 2_666 ?
F1 Cd1 N51 C56 -146.9(3) . . . . ?
N22 Cd1 N51 C56 -52.9(3) . . . . ?
N101 Cd1 N51 C56 98.2(3) . . . . ?
N62 Cd1 N51 C56 -173.6(3) . . . . ?
N11 Cd1 N51 C56 16.6(3) . . . . ?
F1 Cd1 N51 C52 32.2(4) . . . . ?
N22 Cd1 N51 C52 126.2(2) . . . . ?
N101 Cd1 N51 C52 -82.7(2) . . . . ?
N62 Cd1 N51 C52 5.4(2) . . . . ?
N11 Cd1 N51 C52 -164.3(2) . . . . ?
C56 N51 C52 C53 -1.7(5) . . . . ?
Cd1 N51 C52 C53 179.1(3) . . . . ?
C56 N51 C52 C63 175.8(3) . . . . ?
Cd1 N51 C52 C63 -3.4(4) . . . . ?
N51 C52 C53 C54 2.5(5) . . . . ?
C63 C52 C53 C54 -174.9(3) . . . . ?
C52 C53 C54 C55 -1.1(6) . . . . ?
C53 C54 C55 C56 -1.0(6) . . . . ?
C52 N51 C56 C55 -0.5(5) . . . . ?
Cd1 N51 C56 C55 178.6(3) . . . . ?
C54 C55 C56 N51 1.8(6) . . . . ?
N51 C52 C63 N62 -3.2(4) . . . . ?
C53 C52 C63 N62 174.3(3) . . . . ?
N51 C52 C63 C64 179.7(3) . . . . ?
C53 C52 C63 C64 -2.7(6) . . . . ?
N62 C63 C64 C65 0.7(4) . . . . ?
C52 C63 C64 C65 177.9(3) . . . . ?
N62 N61 C65 C64 -0.6(4) . . . . ?
C66 N61 C65 C64 -174.7(3) . . . . ?
C63 C64 C65 N61 -0.1(4) . . . . ?
C65 N61 C66 C91 88.4(4) . . . . ?
N62 N61 C66 C91 -85.3(3) . . . . ?
C64 C63 N62 N61 -1.0(4) . . . . ?
C52 C63 N62 N61 -178.6(3) . . . . ?
C64 C63 N62 Cd1 -174.0(2) . . . . ?
C52 C63 N62 Cd1 8.4(4) . . . . ?
C65 N61 N62 C63 1.0(3) . . . . ?
C66 N61 N62 C63 175.6(3) . . . . ?
C65 N61 N62 Cd1 171.9(2) . . . . ?
C66 N61 N62 Cd1 -13.4(4) . . . . ?
F1 Cd1 N62 C63 -178.1(2) . . . . ?
N22 Cd1 N62 C63 -91.7(2) . . . . ?
N101 Cd1 N62 C63 102.1(2) . . . . ?
N11 Cd1 N62 C63 13.9(3) . . . . ?
N51 Cd1 N62 C63 -7.2(2) . . . . ?
F1 Cd1 N62 N61 11.8(3) . . . . ?
N22 Cd1 N62 N61 98.2(3) . . . . ?
N101 Cd1 N62 N61 -68.0(3) . . . . ?
N11 Cd1 N62 N61 -156.2(2) . . . . ?
N51 Cd1 N62 N61 -177.3(3) . . . . ?
F1 Cd2 N71 C76 141.9(3) . . . . ?
N31 Cd2 N71 C76 13.2(3) . . . . ?
N82 Cd2 N71 C76 -176.4(3) . . . . ?
N111 Cd2 N71 C76 -75.8(3) . . . . ?
N42 Cd2 N71 C76 83.8(3) . . . . ?
F1 Cd2 N71 C72 -30.2(5) . . . . ?
N31 Cd2 N71 C72 -158.9(2) . . . . ?
N82 Cd2 N71 C72 11.5(2) . . . . ?
N111 Cd2 N71 C72 112.1(2) . . . . ?
N42 Cd2 N71 C72 -88.3(2) . . . . ?
C76 N71 C72 C73 -0.8(5) . . . . ?
Cd2 N71 C72 C73 171.8(3) . . . . ?
C76 N71 C72 C83 176.8(3) . . . . ?
Cd2 N71 C72 C83 -10.5(4) . . . . ?
N71 C72 C73 C74 0.3(5) . . . . ?
C83 C72 C73 C74 -177.2(3) . . . . ?
C72 C73 C74 C75 0.5(5) . . . . ?
C73 C74 C75 C76 -0.7(5) . . . . ?
C72 N71 C76 C75 0.6(5) . . . . ?
Cd2 N71 C76 C75 -171.2(3) . . . . ?
C74 C75 C76 N71 0.1(5) . . . . ?
C85 N81 N82 C83 0.0(4) . . . . ?
C86 N81 N82 C83 -179.0(3) . . . . ?
C85 N81 N82 Cd2 172.4(3) . . . . ?
C86 N81 N82 Cd2 -6.6(5) . . . . ?
F1 Cd2 N82 C83 158.8(2) . . . . ?
N31 Cd2 N82 C83 17.5(4) . . . . ?
N111 Cd2 N82 C83 -97.2(2) . . . . ?
N71 Cd2 N82 C83 -11.2(2) . . . . ?
N42 Cd2 N82 C83 65.6(2) . . . . ?
F1 Cd2 N82 N81 -13.1(3) . . . . ?
N31 Cd2 N82 N81 -154.4(3) . . . . ?
N111 Cd2 N82 N81 91.0(3) . . . . ?
N71 Cd2 N82 N81 176.9(3) . . . . ?
N42 Cd2 N82 N81 -106.3(3) . . . . ?
N81 N82 C83 C84 0.2(4) . . . . ?
Cd2 N82 C83 C84 -174.2(2) . . . . ?
N81 N82 C83 C72 -175.2(3) . . . . ?
Cd2 N82 C83 C72 10.4(4) . . . . ?
N71 C72 C83 N82 0.3(5) . . . . ?
C73 C72 C83 N82 177.9(3) . . . . ?
N71 C72 C83 C84 -174.1(3) . . . . ?
C73 C72 C83 C84 3.6(6) . . . . ?
N82 C83 C84 C85 -0.2(4) . . . . ?
C72 C83 C84 C85 174.5(3) . . . . ?
N82 N81 C85 C84 -0.1(4) . . . . ?
C86 N81 C85 C84 178.8(3) . . . . ?
C83 C84 C85 N81 0.2(4) . . . . ?
N82 N81 C86 C96 94.8(3) . . . . ?
C85 N81 C86 C96 -84.0(4) . . . . ?
N61 C66 C91 C92 -15.2(4) . . . . ?
N61 C66 C91 C96 166.3(3) . . . . ?
C96 C91 C92 C93 1.0(5) . . . . ?
C66 C91 C92 C93 -177.6(3) . . . . ?
C91 C92 C93 C94 -2.2(5) . . . . ?
C91 C92 C93 C46 177.6(3) . . . 2_666 ?
C92 C93 C94 C95 1.9(5) . . . . ?
C46 C93 C94 C95 -177.9(3) 2_666 . . . ?
C92 C93 C94 C26 180.0(3) . . . 2_666 ?
C46 C93 C94 C26 0.2(5) 2_666 . . 2_666 ?
C93 C94 C95 C96 -0.4(5) . . . . ?
C26 C94 C95 C96 -178.6(3) 2_666 . . . ?
C94 C95 C96 C91 -0.8(5) . . . . ?
C94 C95 C96 C86 174.0(3) . . . . ?
C92 C91 C96 C95 0.5(4) . . . . ?
C66 C91 C96 C95 179.1(3) . . . . ?
C92 C91 C96 C86 -174.3(3) . . . . ?
C66 C91 C96 C86 4.3(4) . . . . ?
N81 C86 C96 C95 33.8(4) . . . . ?
N81 C86 C96 C91 -151.5(3) . . . . ?
F1 Cd1 N101 C102 -17.2(13) . . . . ?
N22 Cd1 N101 C102 -87.2(13) . . . . ?
N62 Cd1 N101 C102 73.4(13) . . . . ?
N11 Cd1 N101 C102 -136.0(13) . . . . ?
N51 Cd1 N101 C102 144.0(13) . . . . ?
Cd1 N101 C102 C103 -92(21) . . . . ?
F1 Cd2 N111 C112 -169.5(11) . . . . ?
N31 Cd2 N111 C112 -71.3(11) . . . . ?
N82 Cd2 N111 C112 90.3(11) . . . . ?
N71 Cd2 N111 C112 19.8(11) . . . . ?
N42 Cd2 N111 C112 -41.1(12) . . . . ?
Cd2 N111 C112 C113 80(37) . . . . ?
